data_8104439
loop_
_publ_author_name
'Hellner, E.'

_publ_section_title
;
 Flussspat-Misch-Typen (mit einer Strukturbestimmung des Rh Sn2 und Pb Sn2
 )
;
_journal_name_full
;
Zeitschrift fuer Kristallographie, Kristallgeometrie, Kristallphysik, 
Kristallchemie (-144,1977)
;
_journal_page_first 99
_journal_page_last 123
_journal_volume 107
_journal_year 1956
_chemical_formula_sum 'Rh Sn2'
_space_group_IT_number 139
_symmetry_space_group_name_Hall '-I 4 2'
_symmetry_space_group_name_H-M 'I 4/m m m'
_cell_angle_alpha 90
_cell_angle_beta 90
_cell_angle_gamma 90
_cell_formula_units_Z 6
_cell_length_a 4.487
_cell_length_b 4.487
_cell_length_c 17.717
_cell_volume 356.699
_citation_journal_id_ASTM ZEKGAX
_cod_data_source_file Hellner_ZEKGAX_1956_1632.cif
_cod_data_source_block Rh1Sn2
_cod_original_cell_volume 356.6993
_cod_original_formula_sum 'Rh1 Sn2'
_cod_database_code 8104439

loop_
_symmetry_equiv_pos_as_xyz
x,y,z
-y,x,z
-x,-y,z
y,-x,z
x,-y,-z
y,x,-z
-x,y,-z
-y,-x,-z
-x,-y,-z
y,-x,-z
x,y,-z
-y,x,-z
-x,y,z
-y,-x,z
x,-y,z
y,x,z
x+1/2,y+1/2,z+1/2
-y+1/2,x+1/2,z+1/2
-x+1/2,-y+1/2,z+1/2
y+1/2,-x+1/2,z+1/2
x+1/2,-y+1/2,-z+1/2
y+1/2,x+1/2,-z+1/2
-x+1/2,y+1/2,-z+1/2
-y+1/2,-x+1/2,-z+1/2
-x+1/2,-y+1/2,-z+1/2
y+1/2,-x+1/2,-z+1/2
x+1/2,y+1/2,-z+1/2
-y+1/2,x+1/2,-z+1/2
-x+1/2,y+1/2,z+1/2
-y+1/2,-x+1/2,z+1/2
x+1/2,-y+1/2,z+1/2
y+1/2,x+1/2,z+1/2

loop_
_atom_site_label
_atom_site_type_symbol
_atom_site_fract_x
_atom_site_fract_y
_atom_site_fract_z
_atom_site_occupancy
_atom_site_U_iso_or_equiv
Sn1 Sn 0 0.5 0.25 1 0.0
Rh1 Rh 0 0 0.5 1 0.0
Rh2 Rh 0 0 0.342 1 0.0
Sn2 Sn 0 0.32 0.079 0.5 0.0
